data_2019196
loop_
_publ_author_name
'Zhao, Ya-Yun'
'Zhao, Xiu-Hua'
'Zhang, Jie'
'Pan, Jian-Guo'
'Li, Xing'

_publ_section_title
;
 Electrochemical properties of a cobalt(II) complex with sulfadiazine and
 1,3-bis(pyridin-4-yl)propane
;
_journal_issue 10
_journal_name_full 'Acta Crystallographica Section C'
_journal_page_first 1096
_journal_page_last 1099
_journal_paper_doi 10.1107/S010827011302297X
_journal_volume 69
_journal_year 2013
_chemical_formula_iupac '[Co (C10 H8 N4 O4 S2)2 (C13 H14 N2)]'
_chemical_formula_moiety 'C33 H32 Co N10 O4 S2'
_chemical_formula_sum 'C33 H32 Co N10 O4 S2'
_chemical_formula_weight 755.76
_chemical_name_systematic
<i>catena</i>-Poly[[bis{4-[(pyrimidin-2-ylazanidyl)sulfonyl]aniline}cobalt(II)]-bis[\m-1,3-bis(pyridin-4-yl)propane]]
_space_group_IT_number 4
_symmetry_cell_setting monoclinic
_symmetry_space_group_name_Hall 'P 2yb'
_symmetry_space_group_name_H-M 'P 1 21 1'
_atom_sites_solution_hydrogens geom
_atom_sites_solution_primary direct
_atom_sites_solution_secondary difmap
_audit_creation_method SHELXL-97
_cell_angle_alpha 90.00
_cell_angle_beta 108.4000(10)
_cell_angle_gamma 90.00
_cell_formula_units_Z 2
_cell_length_a 9.5651(10)
_cell_length_b 16.6002(17)
_cell_length_c 11.3351(12)
_cell_measurement_reflns_used 6651
_cell_measurement_temperature 296(2)
_cell_measurement_theta_max 27.62
_cell_measurement_theta_min 1.89
_cell_volume 1707.8(3)
_computing_cell_refinement 'SMART (Bruker, 2005)'
_computing_data_collection 'SMART (Bruker, 2005)'
_computing_data_reduction 'SAINT (Bruker, 2005)'
_computing_molecular_graphics 'SHELXTL (Sheldrick, 2008)'
_computing_publication_material 'SHELXTL (Sheldrick, 2008)'
_computing_structure_refinement 'SHELXL97 (Sheldrick, 2008)'
_computing_structure_solution 'SHELXS97 (Sheldrick, 2008)'
_diffrn_ambient_temperature 296(2)
_diffrn_measured_fraction_theta_full 0.992
_diffrn_measured_fraction_theta_max 0.992
_diffrn_measurement_device_type 'Bruker SMART CCD area-detector'
_diffrn_measurement_method 'phi and omega scans'
_diffrn_radiation_monochromator graphite
_diffrn_radiation_source 'fine-focus sealed tube'
_diffrn_radiation_type MoK\a
_diffrn_radiation_wavelength 0.71073
_diffrn_reflns_av_R_equivalents 0.0367
_diffrn_reflns_av_sigmaI/netI 0.0594
_diffrn_reflns_limit_h_max 12
_diffrn_reflns_limit_h_min -12
_diffrn_reflns_limit_k_max 21
_diffrn_reflns_limit_k_min -20
_diffrn_reflns_limit_l_max 14
_diffrn_reflns_limit_l_min -14
_diffrn_reflns_number 14950
_diffrn_reflns_theta_full 27.62
_diffrn_reflns_theta_max 27.62
_diffrn_reflns_theta_min 1.89
_diffrn_standards_decay_% 0
_exptl_absorpt_coefficient_mu 0.679
_exptl_absorpt_correction_T_max 0.827
_exptl_absorpt_correction_T_min 0.758
_exptl_absorpt_correction_type multi-scan
_exptl_absorpt_process_details '(ABSCOR; Higashi, 1995)'
_exptl_crystal_colour red
_exptl_crystal_density_diffrn 1.470
_exptl_crystal_density_method 'not measured'
_exptl_crystal_description block
_exptl_crystal_F_000 782
_exptl_crystal_size_max 0.41
_exptl_crystal_size_mid 0.34
_exptl_crystal_size_min 0.28
_refine_diff_density_max 0.340
_refine_diff_density_min -0.245
_refine_ls_abs_structure_details 'Flack (1983; Flack & Bernardinelli, 2000), 3603 Friedel pairs'
_refine_ls_abs_structure_Flack -0.001(10)
_refine_ls_extinction_method none
_refine_ls_goodness_of_fit_ref 1.010
_refine_ls_hydrogen_treatment constr
_refine_ls_matrix_type full
_refine_ls_number_parameters 451
_refine_ls_number_reflns 7675
_refine_ls_number_restraints 1
_refine_ls_restrained_S_all 1.010
_refine_ls_R_factor_all 0.0410
_refine_ls_R_factor_gt 0.0338
_refine_ls_shift/su_max 0.001
_refine_ls_shift/su_mean 0.000
_refine_ls_structure_factor_coef Fsqd
_refine_ls_weighting_details 'calc w=1/[\s^2^(Fo^2^)+(0.0285P)^2^+0.0000P] where P=(Fo^2^+2Fc^2^)/3'
_refine_ls_weighting_scheme calc
_refine_ls_wR_factor_gt 0.0783
_refine_ls_wR_factor_ref 0.0826
_reflns_number_gt 6733
_reflns_number_total 7675
_reflns_threshold_expression I>2sigma(I)
_cod_data_source_file wq3046.cif
_cod_data_source_block I
_cod_original_sg_symbol_H-M 'P 21'
_cod_database_code 2019196

loop_
_symmetry_equiv_pos_as_xyz
'x, y, z'
'-x, y+1/2, -z'

loop_
_atom_site_type_symbol
_atom_site_label
_atom_site_fract_x
_atom_site_fract_y
_atom_site_fract_z
_atom_site_U_iso_or_equiv
_atom_site_adp_type
_atom_site_calc_flag
_atom_site_refinement_flags
_atom_site_occupancy
_atom_site_symmetry_multiplicity
Co Co1 0.01810(3) 0.328109(18) 0.79725(3) 0.03396(8) Uani d . 1 1
S S1 -0.34898(6) 0.27600(4) 0.62842(6) 0.03798(14) Uani d . 1 1
S S2 0.33351(8) 0.44265(4) 0.95149(7) 0.04879(17) Uani d . 1 1
O O1 -0.3633(2) 0.26891(14) 0.75032(17) 0.0540(5) Uani d . 1 1
O O2 -0.3717(2) 0.20276(11) 0.55481(19) 0.0525(5) Uani d . 1 1
O O3 0.4012(3) 0.39259(14) 0.8804(3) 0.0734(7) Uani d . 1 1
O O4 0.3908(3) 0.43447(15) 1.0844(2) 0.0740(7) Uani d . 1 1
N N1 -0.7201(3) 0.53168(16) 0.3213(2) 0.0605(7) Uani d . 1 1
H H1A -0.7655 0.5232 0.2438 0.073 Uiso calc R 1 1
H H1B -0.7222 0.5787 0.3526 0.073 Uiso calc R 1 1
N N2 -0.1874(2) 0.31375(12) 0.65031(17) 0.0365(5) Uani d . 1 1
N N3 -0.2088(2) 0.33196(16) 0.43413(17) 0.0439(5) Uani d . 1 1
N N4 0.0003(2) 0.37123(13) 0.6067(2) 0.0395(5) Uani d . 1 1
N N5 0.4380(3) 0.77936(17) 0.8266(3) 0.0717(8) Uani d . 1 1
H H5A 0.4712 0.8148 0.8840 0.086 Uiso calc R 1 1
H H5B 0.4197 0.7926 0.7499 0.086 Uiso calc R 1 1
N N6 0.1607(3) 0.42229(14) 0.8976(2) 0.0481(5) Uani d . 1 1
N N7 -0.0730(3) 0.41999(15) 0.8912(2) 0.0497(5) Uani d . 1 1
N N8 0.0863(3) 0.51141(16) 1.0354(2) 0.0607(7) Uani d . 1 1
N N9 0.0387(2) 0.25827(13) 0.96072(18) 0.0390(5) Uani d . 1 1
N N10 0.1199(2) 0.22952(13) 1.73162(18) 0.0373(4) Uani d . 1 1
C C1 -0.6441(3) 0.46992(16) 0.3953(2) 0.0407(6) Uani d . 1 1
C C2 -0.6392(3) 0.39357(17) 0.3467(2) 0.0454(6) Uani d . 1 1
H H2 -0.6929 0.3830 0.2643 0.054 Uiso calc R 1 1
C C3 -0.5560(3) 0.33346(18) 0.4191(2) 0.0416(5) Uani d . 1 1
H H3 -0.5531 0.2828 0.3849 0.050 Uiso calc R 1 1
C C4 -0.4763(2) 0.34768(14) 0.5429(2) 0.0348(5) Uani d . 1 1
C C5 -0.4900(3) 0.42198(16) 0.5951(2) 0.0414(6) Uani d . 1 1
H H5 -0.4425 0.4310 0.6793 0.050 Uiso calc R 1 1
C C6 -0.5736(3) 0.48209(15) 0.5226(2) 0.0404(6) Uani d . 1 1
H H6 -0.5834 0.5313 0.5585 0.048 Uiso calc R 1 1
C C7 -0.1369(2) 0.33897(15) 0.5563(2) 0.0364(5) Uani d . 1 1
C C8 -0.1338(3) 0.3593(2) 0.3601(3) 0.0577(8) Uani d . 1 1
H H8 -0.1802 0.3577 0.2747 0.069 Uiso calc R 1 1
C C9 0.0068(3) 0.3895(2) 0.4025(3) 0.0584(8) Uani d . 1 1
H H9 0.0560 0.4063 0.3480 0.070 Uiso calc R 1 1
C C10 0.0713(3) 0.39377(18) 0.5288(3) 0.0508(7) Uani d . 1 1
H H10 0.1673 0.4129 0.5607 0.061 Uiso calc R 1 1
C C11 0.4141(3) 0.70175(17) 0.8575(3) 0.0473(6) Uani d . 1 1
C C12 0.3585(3) 0.64490(18) 0.7638(3) 0.0495(7) Uani d . 1 1
H H12 0.3391 0.6598 0.6811 0.059 Uiso calc R 1 1
C C13 0.3317(3) 0.56678(17) 0.7922(3) 0.0470(6) Uani d . 1 1
H H13 0.2945 0.5295 0.7288 0.056 Uiso calc R 1 1
C C14 0.3603(3) 0.54357(16) 0.9159(2) 0.0407(6) Uani d . 1 1
C C15 0.4154(3) 0.59968(17) 1.0103(3) 0.0461(6) Uani d . 1 1
H H15 0.4341 0.5847 1.0929 0.055 Uiso calc R 1 1
C C16 0.4425(3) 0.67825(16) 0.9807(3) 0.0479(7) Uani d . 1 1
H H16 0.4800 0.7155 1.0441 0.057 Uiso calc R 1 1
C C17 0.0589(3) 0.45487(16) 0.9458(2) 0.0456(6) Uani d . 1 1
C C18 -0.0318(4) 0.5326(2) 1.0673(3) 0.0729(10) Uani d . 1 1
H H18 -0.0188 0.5720 1.1282 0.087 Uiso calc R 1 1
C C19 -0.1710(4) 0.5009(2) 1.0175(3) 0.0750(10) Uani d . 1 1
H H19 -0.2499 0.5183 1.0423 0.090 Uiso calc R 1 1
C C20 -0.1868(4) 0.4416(2) 0.9286(3) 0.0583(8) Uani d . 1 1
H H20 -0.2776 0.4165 0.8945 0.070 Uiso calc R 1 1
C C21 -0.0733(3) 0.23898(19) 1.0030(3) 0.0501(7) Uani d . 1 1
H H21 -0.1686 0.2523 0.9546 0.060 Uiso calc R 1 1
C C22 -0.0543(3) 0.2011(2) 1.1125(3) 0.0579(8) Uani d . 1 1
H H22 -0.1361 0.1902 1.1376 0.069 Uiso calc R 1 1
C C23 0.1737(3) 0.23681(17) 1.0324(2) 0.0461(6) Uani d . 1 1
H H23 0.2533 0.2490 1.0051 0.055 Uiso calc R 1 1
C C24 0.2007(3) 0.19756(19) 1.1445(3) 0.0513(7) Uani d . 1 1
H H24 0.2966 0.1840 1.1911 0.062 Uiso calc R 1 1
C C25 0.0832(3) 0.17816(18) 1.1879(3) 0.0490(7) Uani d . 1 1
C C26 0.0996(4) 0.1347(3) 1.3087(3) 0.0720(10) Uani d . 1 1
H H26A 0.0737 0.1723 1.3639 0.086 Uiso calc R 1 1
H H26B 0.0270 0.0918 1.2911 0.086 Uiso calc R 1 1
C C27 0.2431(4) 0.09912(19) 1.3774(3) 0.0549(7) Uani d . 1 1
H H27A 0.3172 0.1413 1.3982 0.066 Uiso calc R 1 1
H H27B 0.2706 0.0605 1.3244 0.066 Uiso calc R 1 1
C C28 0.2413(3) 0.05640(17) 1.4983(2) 0.0483(7) Uani d . 1 1
H H28A 0.1705 0.0126 1.4774 0.058 Uiso calc R 1 1
H H28B 0.3377 0.0334 1.5393 0.058 Uiso calc R 1 1
C C29 0.2018(3) 0.11307(15) 1.5860(2) 0.0379(5) Uani d . 1 1
C C30 0.0668(3) 0.11078(15) 1.6070(3) 0.0428(6) Uani d . 1 1
H H30 0.0002 0.0698 1.5722 0.051 Uiso calc R 1 1
C C31 0.0312(3) 0.16860(15) 1.6787(3) 0.0414(6) Uani d . 1 1
H H31 -0.0601 0.1652 1.6912 0.050 Uiso calc R 1 1
C C32 0.2974(3) 0.17425(17) 1.6460(3) 0.0460(6) Uani d . 1 1
H H32 0.3914 0.1769 1.6387 0.055 Uiso calc R 1 1
C C33 0.2542(3) 0.23073(17) 1.7157(2) 0.0439(6) Uani d . 1 1
H H33 0.3198 0.2715 1.7535 0.053 Uiso calc R 1 1

loop_
_atom_site_aniso_label
_atom_site_aniso_U_11
_atom_site_aniso_U_22
_atom_site_aniso_U_33
_atom_site_aniso_U_12
_atom_site_aniso_U_13
_atom_site_aniso_U_23
Co1 0.03610(16) 0.03424(16) 0.03098(15) -0.00121(14) 0.00977(12) -0.00182(14)
S1 0.0335(3) 0.0383(3) 0.0402(3) -0.0039(2) 0.0089(2) 0.0050(3)
S2 0.0544(4) 0.0361(4) 0.0517(4) -0.0020(3) 0.0109(3) 0.0022(3)
O1 0.0445(10) 0.0724(14) 0.0442(10) -0.0044(10) 0.0127(8) 0.0171(10)
O2 0.0477(11) 0.0356(10) 0.0667(13) -0.0059(8) 0.0074(9) -0.0001(9)
O3 0.0660(14) 0.0492(13) 0.108(2) 0.0011(11) 0.0317(14) -0.0135(13)
O4 0.0831(16) 0.0620(14) 0.0569(13) -0.0116(12) -0.0064(12) 0.0188(11)
N1 0.0629(16) 0.0551(16) 0.0517(15) 0.0181(13) 0.0013(12) -0.0003(12)
N2 0.0319(9) 0.0416(13) 0.0338(10) -0.0033(9) 0.0072(8) 0.0016(9)
N3 0.0394(10) 0.0560(12) 0.0343(10) -0.0095(12) 0.0090(8) 0.0007(12)
N4 0.0342(11) 0.0358(11) 0.0465(12) -0.0034(9) 0.0097(9) 0.0034(9)
N5 0.0671(17) 0.0469(15) 0.092(2) -0.0130(13) 0.0126(15) 0.0157(15)
N6 0.0594(14) 0.0392(12) 0.0469(13) -0.0097(10) 0.0186(11) -0.0081(10)
N7 0.0572(14) 0.0493(13) 0.0404(12) 0.0034(11) 0.0124(11) -0.0029(10)
N8 0.0749(18) 0.0503(15) 0.0549(15) -0.0025(13) 0.0178(14) -0.0155(12)
N9 0.0370(11) 0.0451(12) 0.0353(11) -0.0005(9) 0.0123(9) 0.0027(9)
N10 0.0406(11) 0.0375(11) 0.0345(10) 0.0011(9) 0.0129(9) 0.0019(9)
C1 0.0313(12) 0.0466(14) 0.0430(14) 0.0016(11) 0.0103(11) 0.0021(11)
C2 0.0445(15) 0.0538(16) 0.0329(13) 0.0002(13) 0.0052(11) -0.0066(12)
C3 0.0431(12) 0.0429(13) 0.0383(12) 0.0003(13) 0.0121(10) -0.0107(13)
C4 0.0294(11) 0.0398(14) 0.0355(12) -0.0029(9) 0.0107(9) -0.0010(9)
C5 0.0386(13) 0.0487(15) 0.0338(13) -0.0038(11) 0.0070(11) -0.0052(11)
C6 0.0388(13) 0.0390(14) 0.0432(14) -0.0009(11) 0.0126(11) -0.0068(11)
C7 0.0355(11) 0.0320(13) 0.0397(12) 0.0023(10) 0.0093(9) 0.0020(10)
C8 0.0562(17) 0.081(2) 0.0363(14) -0.0101(15) 0.0151(13) 0.0031(14)
C9 0.0541(17) 0.074(2) 0.0535(17) -0.0136(16) 0.0264(15) 0.0051(15)
C10 0.0389(14) 0.0512(17) 0.0619(18) -0.0087(12) 0.0152(13) 0.0056(14)
C11 0.0332(13) 0.0430(15) 0.0646(18) -0.0002(11) 0.0140(13) 0.0080(13)
C12 0.0522(16) 0.0553(18) 0.0456(15) 0.0027(13) 0.0221(13) 0.0084(13)
C13 0.0555(16) 0.0469(15) 0.0405(14) -0.0022(13) 0.0177(13) -0.0065(12)
C14 0.0419(14) 0.0383(13) 0.0426(14) -0.0024(11) 0.0142(12) -0.0004(11)
C15 0.0521(16) 0.0455(15) 0.0343(14) -0.0052(12) 0.0046(12) -0.0011(11)
C16 0.0419(15) 0.0396(15) 0.0545(17) -0.0074(11) 0.0043(13) -0.0090(12)
C17 0.0594(17) 0.0349(14) 0.0422(14) -0.0003(12) 0.0157(13) 0.0010(11)
C18 0.088(3) 0.070(2) 0.061(2) 0.007(2) 0.023(2) -0.0231(17)
C19 0.069(2) 0.082(3) 0.075(2) 0.021(2) 0.0244(19) -0.012(2)
C20 0.0569(18) 0.064(2) 0.0507(17) 0.0091(15) 0.0121(14) 0.0008(15)
C21 0.0379(14) 0.0653(19) 0.0480(16) 0.0034(13) 0.0147(12) 0.0099(13)
C22 0.0430(16) 0.082(2) 0.0540(17) 0.0056(15) 0.0232(13) 0.0197(16)
C23 0.0380(14) 0.0569(17) 0.0449(15) -0.0048(12) 0.0152(12) 0.0085(12)
C24 0.0401(15) 0.068(2) 0.0418(15) 0.0037(13) 0.0075(12) 0.0077(14)
C25 0.0461(15) 0.0636(18) 0.0387(14) 0.0019(13) 0.0157(12) 0.0054(13)
C26 0.060(2) 0.109(3) 0.0514(19) 0.020(2) 0.0239(16) 0.0292(19)
C27 0.0690(19) 0.0560(18) 0.0450(16) 0.0125(15) 0.0258(15) 0.0018(13)
C28 0.0633(18) 0.0419(14) 0.0435(15) 0.0126(13) 0.0222(14) 0.0042(12)
C29 0.0454(14) 0.0350(13) 0.0342(13) 0.0068(10) 0.0142(11) 0.0079(10)
C30 0.0437(14) 0.0331(13) 0.0531(16) -0.0015(11) 0.0173(12) 0.0006(11)
C31 0.0407(14) 0.0362(13) 0.0529(16) -0.0004(11) 0.0227(12) 0.0036(11)
C32 0.0379(14) 0.0518(16) 0.0512(16) -0.0003(12) 0.0183(12) -0.0003(13)
C33 0.0381(14) 0.0490(16) 0.0413(14) -0.0040(12) 0.0079(11) -0.0059(12)

loop_
_atom_type_symbol
_atom_type_description
_atom_type_scat_dispersion_real
_atom_type_scat_dispersion_imag
_atom_type_scat_source
C C 0.0033 0.0016 'International Tables Vol C Tables 4.2.6.8 and 6.1.1.4'
H H 0.0000 0.0000 'International Tables Vol C Tables 4.2.6.8 and 6.1.1.4'
N N 0.0061 0.0033 'International Tables Vol C Tables 4.2.6.8 and 6.1.1.4'
O O 0.0106 0.0060 'International Tables Vol C Tables 4.2.6.8 and 6.1.1.4'
S S 0.1246 0.1234 'International Tables Vol C Tables 4.2.6.8 and 6.1.1.4'
Co Co 0.3494 0.9721 'International Tables Vol C Tables 4.2.6.8 and 6.1.1.4'

loop_
_geom_angle_atom_site_label_1
_geom_angle_atom_site_label_2
_geom_angle_atom_site_label_3
_geom_angle_site_symmetry_1
_geom_angle_site_symmetry_3
_geom_angle
_geom_angle_publ_flag
N9 Co1 N6 . . 93.79(9) y
N9 Co1 N2 . . 114.96(8) y
N6 Co1 N2 . . 139.69(9) ?
N9 Co1 N10 . 1_554 87.67(8) y
N6 Co1 N10 . 1_554 117.09(9) y
N2 Co1 N10 . 1_554 92.89(8) y
N9 Co1 N7 . . 84.18(8) y
N6 Co1 N7 . . 61.31(9) y
N2 Co1 N7 . . 92.68(8) ?
N10 Co1 N7 1_554 . 171.51(8) y
N9 Co1 N4 . . 165.87(8) y
N6 Co1 N4 . . 96.95(8) y
N2 Co1 N4 . . 60.91(7) y
N10 Co1 N4 1_554 . 79.28(8) y
N7 Co1 N4 . . 109.05(8) y
O1 S1 O2 . . 116.24(13) ?
O1 S1 N2 . . 105.16(11) ?
O2 S1 N2 . . 112.08(11) ?
O1 S1 C4 . . 109.04(12) ?
O2 S1 C4 . . 107.33(11) ?
N2 S1 C4 . . 106.58(10) ?
O4 S2 O3 . . 116.13(16) ?
O4 S2 N6 . . 112.57(14) ?
O3 S2 N6 . . 104.81(14) ?
O4 S2 C14 . . 107.15(13) ?
O3 S2 C14 . . 107.24(13) ?
N6 S2 C14 . . 108.65(13) ?
C1 N1 H1A . . 120.0 ?
C1 N1 H1B . . 120.0 ?
H1A N1 H1B . . 120.0 ?
C7 N2 S1 . . 123.79(16) ?
C7 N2 Co1 . . 96.22(14) ?
S1 N2 Co1 . . 139.40(11) ?
C7 N3 C8 . . 114.4(2) ?
C10 N4 C7 . . 117.3(2) ?
C10 N4 Co1 . . 146.77(19) ?
C7 N4 Co1 . . 92.83(14) ?
C11 N5 H5A . . 120.0 ?
C11 N5 H5B . . 120.0 ?
H5A N5 H5B . . 120.0 ?
C17 N6 S2 . . 122.8(2) ?
C17 N6 Co1 . . 94.93(17) ?
S2 N6 Co1 . . 139.36(14) ?
C20 N7 C17 . . 118.5(3) ?
C20 N7 Co1 . . 146.1(2) ?
C17 N7 Co1 . . 93.66(17) ?
C18 N8 C17 . . 114.0(3) ?
C23 N9 C21 . . 116.4(2) ?
C23 N9 Co1 . . 118.46(16) ?
C21 N9 Co1 . . 124.89(18) ?
C31 N10 C33 . . 116.5(2) ?
C31 N10 Co1 . 1_556 116.05(16) ?
C33 N10 Co1 . 1_556 125.93(18) ?
N1 C1 C2 . . 121.0(2) ?
N1 C1 C6 . . 120.6(2) ?
C2 C1 C6 . . 118.3(2) ?
C3 C2 C1 . . 120.7(2) ?
C3 C2 H2 . . 119.6 ?
C1 C2 H2 . . 119.6 ?
C2 C3 C4 . . 120.6(3) ?
C2 C3 H3 . . 119.7 ?
C4 C3 H3 . . 119.7 ?
C3 C4 C5 . . 119.0(2) ?
C3 C4 S1 . . 120.36(19) ?
C5 C4 S1 . . 120.42(19) ?
C6 C5 C4 . . 120.2(2) ?
C6 C5 H5 . . 119.9 ?
C4 C5 H5 . . 119.9 ?
C5 C6 C1 . . 120.7(2) ?
C5 C6 H6 . . 119.7 ?
C1 C6 H6 . . 119.7 ?
N3 C7 N4 . . 125.3(2) ?
N3 C7 N2 . . 125.8(2) ?
N4 C7 N2 . . 108.8(2) ?
N3 C8 C9 . . 124.2(3) ?
N3 C8 H8 . . 117.9 ?
C9 C8 H8 . . 117.9 ?
C10 C9 C8 . . 116.9(3) ?
C10 C9 H9 . . 121.5 ?
C8 C9 H9 . . 121.5 ?
N4 C10 C9 . . 121.6(3) ?
N4 C10 H10 . . 119.2 ?
C9 C10 H10 . . 119.2 ?
N5 C11 C16 . . 121.5(3) ?
N5 C11 C12 . . 119.7(3) ?
C16 C11 C12 . . 118.7(3) ?
C13 C12 C11 . . 120.9(3) ?
C13 C12 H12 . . 119.6 ?
C11 C12 H12 . . 119.6 ?
C12 C13 C14 . . 120.1(3) ?
C12 C13 H13 . . 119.9 ?
C14 C13 H13 . . 119.9 ?
C15 C14 C13 . . 119.6(2) ?
C15 C14 S2 . . 120.6(2) ?
C13 C14 S2 . . 119.7(2) ?
C14 C15 C16 . . 119.8(3) ?
C14 C15 H15 . . 120.1 ?
C16 C15 H15 . . 120.1 ?
C15 C16 C11 . . 120.8(3) ?
C15 C16 H16 . . 119.6 ?
C11 C16 H16 . . 119.6 ?
N8 C17 N7 . . 125.3(3) ?
N8 C17 N6 . . 125.6(3) ?
N7 C17 N6 . . 109.1(2) ?
N8 C18 C19 . . 125.3(3) ?
N8 C18 H18 . . 117.3 ?
C19 C18 H18 . . 117.3 ?
C18 C19 C20 . . 116.1(3) ?
C18 C19 H19 . . 121.9 ?
C20 C19 H19 . . 121.9 ?
N7 C20 C19 . . 120.7(3) ?
N7 C20 H20 . . 119.7 ?
C19 C20 H20 . . 119.7 ?
N9 C21 C22 . . 123.2(3) ?
N9 C21 H21 . . 118.4 ?
C22 C21 H21 . . 118.4 ?
C21 C22 C25 . . 121.6(3) ?
C21 C22 H22 . . 119.2 ?
C25 C22 H22 . . 119.2 ?
N9 C23 C24 . . 123.3(2) ?
N9 C23 H23 . . 118.3 ?
C24 C23 H23 . . 118.3 ?
C23 C24 C25 . . 119.7(3) ?
C23 C24 H24 . . 120.1 ?
C25 C24 H24 . . 120.1 ?
C22 C25 C24 . . 115.7(2) ?
C22 C25 C26 . . 120.0(2) ?
C24 C25 C26 . . 124.3(3) ?
C27 C26 C25 . . 119.0(2) ?
C27 C26 H26A . . 107.6 ?
C25 C26 H26A . . 107.6 ?
C27 C26 H26B . . 107.6 ?
C25 C26 H26B . . 107.6 ?
H26A C26 H26B . . 107.0 ?
C26 C27 C28 . . 112.5(2) ?
C26 C27 H27A . . 109.1 ?
C28 C27 H27A . . 109.1 ?
C26 C27 H27B . . 109.1 ?
C28 C27 H27B . . 109.1 ?
H27A C27 H27B . . 107.8 ?
C29 C28 C27 . . 112.0(2) ?
C29 C28 H28A . . 109.2 ?
C27 C28 H28A . . 109.2 ?
C29 C28 H28B . . 109.2 ?
C27 C28 H28B . . 109.2 ?
H28A C28 H28B . . 107.9 ?
C30 C29 C32 . . 116.1(2) ?
C30 C29 C28 . . 122.6(3) ?
C32 C29 C28 . . 121.1(2) ?
C31 C30 C29 . . 120.2(2) ?
C31 C30 H30 . . 119.9 ?
C29 C30 H30 . . 119.9 ?
N10 C31 C30 . . 123.8(2) ?
N10 C31 H31 . . 118.1 ?
C30 C31 H31 . . 118.1 ?
C33 C32 C29 . . 120.6(2) ?
C33 C32 H32 . . 119.7 ?
C29 C32 H32 . . 119.7 ?
N10 C33 C32 . . 122.6(2) ?
N10 C33 H33 . . 118.7 ?
C32 C33 H33 . . 118.7 ?

loop_
_geom_bond_atom_site_label_1
_geom_bond_atom_site_label_2
_geom_bond_site_symmetry_2
_geom_bond_distance
_geom_bond_publ_flag
Co1 N9 . 2.141(2) y
Co1 N6 . 2.149(2) y
Co1 N2 . 2.1512(19) y
Co1 N10 1_554 2.153(2) y
Co1 N7 . 2.192(2) y
Co1 N4 . 2.230(2) y
S1 O1 . 1.4356(19) ?
S1 O2 . 1.452(2) ?
S1 N2 . 1.6128(19) ?
S1 C4 . 1.759(2) ?
S2 O4 . 1.438(2) ?
S2 O3 . 1.445(2) ?
S2 N6 . 1.607(3) ?
S2 C14 . 1.761(3) ?
N1 C1 . 1.378(4) ?
N1 H1A . 0.8600 ?
N1 H1B . 0.8600 ?
N2 C7 . 1.368(3) ?
N3 C7 . 1.342(3) ?
N3 C8 . 1.343(3) ?
N4 C10 . 1.327(3) ?
N4 C7 . 1.364(3) ?
N5 C11 . 1.373(4) ?
N5 H5A . 0.8600 ?
N5 H5B . 0.8600 ?
N6 C17 . 1.369(3) ?
N7 C20 . 1.336(4) ?
N7 C17 . 1.348(4) ?
N8 C18 . 1.338(4) ?
N8 C17 . 1.347(4) ?
N9 C23 . 1.339(3) ?
N9 C21 . 1.344(3) ?
N10 C31 . 1.334(3) ?
N10 C33 . 1.353(3) ?
N10 Co1 1_556 2.153(2) ?
C1 C2 . 1.389(4) ?
C1 C6 . 1.401(4) ?
C2 C3 . 1.375(4) ?
C2 H2 . 0.9300 ?
C3 C4 . 1.389(3) ?
C3 H3 . 0.9300 ?
C4 C5 . 1.392(4) ?
C5 C6 . 1.377(4) ?
C5 H5 . 0.9300 ?
C6 H6 . 0.9300 ?
C8 C9 . 1.372(4) ?
C8 H8 . 0.9300 ?
C9 C10 . 1.370(4) ?
C9 H9 . 0.9300 ?
C10 H10 . 0.9300 ?
C11 C16 . 1.392(4) ?
C11 C12 . 1.394(4) ?
C12 C13 . 1.379(4) ?
C12 H12 . 0.9300 ?
C13 C14 . 1.396(4) ?
C13 H13 . 0.9300 ?
C14 C15 . 1.390(4) ?
C15 C16 . 1.391(4) ?
C15 H15 . 0.9300 ?
C16 H16 . 0.9300 ?
C18 C19 . 1.377(5) ?
C18 H18 . 0.9300 ?
C19 C20 . 1.383(5) ?
C19 H19 . 0.9300 ?
C20 H20 . 0.9300 ?
C21 C22 . 1.352(4) ?
C21 H21 . 0.9300 ?
C22 C25 . 1.377(4) ?
C22 H22 . 0.9300 ?
C23 C24 . 1.378(4) ?
C23 H23 . 0.9300 ?
C24 C25 . 1.399(4) ?
C24 H24 . 0.9300 ?
C25 C26 . 1.511(4) ?
C26 C27 . 1.471(4) ?
C26 H26A . 0.9700 ?
C26 H26B . 0.9700 ?
C27 C28 . 1.548(4) ?
C27 H27A . 0.9700 ?
C27 H27B . 0.9700 ?
C28 C29 . 1.501(3) ?
C28 H28A . 0.9700 ?
C28 H28B . 0.9700 ?
C29 C30 . 1.385(3) ?
C29 C32 . 1.392(4) ?
C30 C31 . 1.368(4) ?
C30 H30 . 0.9300 ?
C31 H31 . 0.9300 ?
C32 C33 . 1.371(4) ?
C32 H32 . 0.9300 ?
C33 H33 . 0.9300 ?

loop_
_geom_hbond_atom_site_label_D
_geom_hbond_atom_site_label_H
_geom_hbond_atom_site_label_A
_geom_hbond_site_symmetry_A
_geom_hbond_distance_DH
_geom_hbond_distance_HA
_geom_hbond_distance_DA
_geom_hbond_angle_DHA
_geom_hbond_publ_flag
N1 H1B O2 2_456 0.86 2.36 3.168(4) 157.3 y
N5 H5A O4 2_657 0.86 2.35 3.051(4) 139.0 y
N1 H1A N8 1_454 0.86 2.35 3.202(4) 172.5 y
N5 H5B N3 2_556 0.86 2.48 3.191(4) 140.1 y
C2 H2 O4 1_454 0.93 2.56 3.147(4) 121.3 y
